data_7719602
loop_
_publ_author_name
'Archer, Emma M.'
'Vigil, Correy R.'
'Galley, Shane S.'
'Jackson, Jessica A.'
'Shafer, Jenifer C.'

_publ_section_title
;
 Unveiling the interplay: comparing solvent extraction, structure, and
 stability constants in a phenanthroline diamide system with trivalent
 lanthanides.
;
_journal_issue 43
_journal_name_full 'Dalton transactions (Cambridge, England : 2003)'
_journal_page_first 16086
_journal_page_last 16094
_journal_paper_doi 10.1039/d5dt01636c
_journal_volume 54
_journal_year 2025
_chemical_formula_moiety 'C22 H26 N7 O11 Sm'
_chemical_formula_sum 'C22 H26 N7 O11 Sm'
_chemical_formula_weight 714.85
_chemical_name_systematic Sm_TEtDAPhen
_space_group_crystal_system monoclinic
_space_group_IT_number 14
_space_group_name_Hall '-P 2ybc'
_space_group_name_H-M_alt 'P 1 21/c 1'
_atom_sites_solution_hydrogens geom
_atom_sites_solution_primary dual
_audit_creation_date 2025-01-28
_audit_creation_method
;
Olex2 1.5
(compiled 2024.02.16 svn.r378c4104 for OlexSys, GUI svn.r6928)
;
_audit_update_record
;
2025-05-12 deposited with the CCDC.	2025-09-25 downloaded from the CCDC.
;
_cell_angle_alpha 90
_cell_angle_beta 96.539(2)
_cell_angle_gamma 90
_cell_formula_units_Z 4
_cell_length_a 9.5877(7)
_cell_length_b 17.4923(13)
_cell_length_c 15.9192(12)
_cell_measurement_reflns_used 9812
_cell_measurement_temperature 100
_cell_measurement_theta_max 21.981
_cell_measurement_theta_min 2.231
_cell_volume 2652.5(3)
_computing_cell_refinement 'SAINT V8.40B (?, 2016)'
_computing_data_reduction 'SAINT V8.40B (?, 2016)'
_computing_molecular_graphics 'Olex2 1.5 (Dolomanov et al., 2009)'
_computing_publication_material 'Olex2 1.5 (Dolomanov et al., 2009)'
_computing_structure_refinement 'SHELXL 2019/3 (Sheldrick, 2015)'
_computing_structure_solution 'SHELXT 2018/2 (Sheldrick, 2018)'
_diffrn_ambient_temperature 100
_diffrn_measured_fraction_theta_full 0.996
_diffrn_measured_fraction_theta_max 0.996
_diffrn_measurement_device_type 'Bruker D8 Venture'
_diffrn_radiation_type AgK\a
_diffrn_radiation_wavelength 0.56086
_diffrn_reflns_av_R_equivalents 0.0588
_diffrn_reflns_av_unetI/netI 0.0385
_diffrn_reflns_Laue_measured_fraction_full 0.996
_diffrn_reflns_Laue_measured_fraction_max 0.996
_diffrn_reflns_limit_h_max 12
_diffrn_reflns_limit_h_min -12
_diffrn_reflns_limit_k_max 23
_diffrn_reflns_limit_k_min -23
_diffrn_reflns_limit_l_max 21
_diffrn_reflns_limit_l_min -21
_diffrn_reflns_number 48428
_diffrn_reflns_point_group_measured_fraction_full 0.996
_diffrn_reflns_point_group_measured_fraction_max 0.996
_diffrn_reflns_theta_full 19.665
_diffrn_reflns_theta_max 21.999
_diffrn_reflns_theta_min 2.495
_diffrn_source_current 1.0
_diffrn_source_power 0.05
_diffrn_source_voltage 50.0
_exptl_absorpt_coefficient_mu 1.219
_exptl_absorpt_correction_T_max 0.7426
_exptl_absorpt_correction_T_min 0.6835
_exptl_absorpt_correction_type multi-scan
_exptl_absorpt_process_details
;
SADABS-2016/2 (Bruker,2016/2) was used for absorption correction.
wR2(int) was 0.1174 before and 0.0822 after correction.
The Ratio of minimum to maximum transmission is 0.9204.
The \l/2 correction factor is Not present.
;
_exptl_crystal_colour 'clear yellow'
_exptl_crystal_colour_lustre clear
_exptl_crystal_colour_primary yellow
_exptl_crystal_density_diffrn 1.790
_exptl_crystal_description block
_exptl_crystal_F_000 1428
_exptl_crystal_size_max 0.267
_exptl_crystal_size_mid 0.174
_exptl_crystal_size_min 0.138
_refine_diff_density_max 1.530
_refine_diff_density_min -0.761
_refine_diff_density_rms 0.109
_refine_ls_extinction_method none
_refine_ls_goodness_of_fit_ref 1.102
_refine_ls_hydrogen_treatment mixed
_refine_ls_matrix_type full
_refine_ls_number_parameters 388
_refine_ls_number_reflns 6595
_refine_ls_number_restraints 10
_refine_ls_restrained_S_all 1.101
_refine_ls_R_factor_all 0.0298
_refine_ls_R_factor_gt 0.0274
_refine_ls_shift/su_max 0.003
_refine_ls_shift/su_mean 0.000
_refine_ls_structure_factor_coef Fsqd
_refine_ls_weighting_details 'w=1/[\s^2^(Fo^2^)+(0.0273P)^2^+2.5473P] where P=(Fo^2^+2Fc^2^)/3'
_refine_ls_weighting_scheme calc
_refine_ls_wR_factor_gt 0.0685
_refine_ls_wR_factor_ref 0.0708
_reflns_Friedel_coverage 0.000
_reflns_number_gt 6069
_reflns_number_total 6595
_reflns_threshold_expression 'I > 2\s(I)'
_cod_data_source_file d5dt01636c8.cif
_cod_data_source_block ag_sm_tetdaphen
_cod_depositor_comments 'Adding full bibliography for 7719600--7719609.cif.'
_cod_database_code 7719602
_shelx_shelxl_version_number 2019/3
_shelx_space_group_comment
;
The symmetry employed for this shelxl refinement is uniquely defined
by the following loop, which should always be used as a source of
symmetry information in preference to the above space-group names.
They are only intended as comments.
;
_shelx_estimated_absorpt_t_max 0.850
_shelx_estimated_absorpt_t_min 0.737
_olex2_refinement_description
;
1. Fixed Uiso
 At 1.2 times of:
  All C(H) groups, All C(H,H) groups, All C(H,H,H,H) groups
 At 1.5 times of:
  All C(H,H,H) groups
2. Restrained distances
 C00W-C016 \\sim C00W-C0
 with sigma of 0.02
 C016-H01N \\sim C0-H0A
 with sigma of 0.02
 C016-H01O \\sim C0-H0B
 with sigma of 0.02
 C016-H01P \\sim C0-H0C
 with sigma of 0.02
 C00W-H01N \\sim C00W-H0A
 with sigma of 0.04
 C00W-H01O \\sim C00W-H0B
 with sigma of 0.04
 C00W-H01P \\sim C00W-H0C
 with sigma of 0.04
 H01N-H01O \\sim H0A-H0B
 with sigma of 0.04
 H01N-H01P \\sim H0A-H0C
 with sigma of 0.04
 H01O-H01P \\sim H0B-H0C
 with sigma of 0.04
3. Others
 Sof(H00C)=Sof(H00D)=Sof(C0)=Sof(H0A)=Sof(H0B)=Sof(H0C)=1-FVAR(1)
 Sof(H00A)=Sof(H00B)=Sof(C016)=Sof(H01N)=Sof(H01O)=Sof(H01P)=FVAR(1)
4.a Secondary CH2 refined with riding coordinates:
 C00W(H00A,H00B), C00W(H00C,H00D), C00Z(H00E,H00F), C010(H01A,H01B), C012(H01F,
 H01G)
4.b Aromatic/amide H refined with riding coordinates:
 C00H(H00H), C00N(H00N), C00O(H00O), C00S(H00S), C00V(H00V), C00Y(H00Y)
4.c Idealised Me refined as rotating group:
 C011(H01C,H01D,H01E), C013(H01H,H01I,H01J), C014(H01K,H01L,H01M), C016(H01N,
 H01O,H01P), C0(H0A,H0B,H0C)
;
_olex2_submission_special_instructions 'No special instructions were received'

loop_
_space_group_symop_operation_xyz
'x, y, z'
'-x, y+1/2, -z+1/2'
'-x, -y, -z'
'x, -y-1/2, z-1/2'

loop_
_atom_site_label
_atom_site_type_symbol
_atom_site_fract_x
_atom_site_fract_y
_atom_site_fract_z
_atom_site_U_iso_or_equiv
_atom_site_adp_type
_atom_site_occupancy
_atom_site_site_symmetry_order
_atom_site_calc_flag
_atom_site_refinement_flags_posn
_atom_site_refinement_flags_adp
_atom_site_refinement_flags_occupancy
_atom_site_disorder_assembly
_atom_site_disorder_group
Sm01 Sm 0.76970(2) 0.55782(2) 0.27552(2) 0.01767(5) Uani 1 1 d . . . . .
O002 O 0.63307(18) 0.43935(9) 0.25627(11) 0.0223(3) Uani 1 1 d . . . . .
O003 O 0.97131(19) 0.46571(10) 0.29805(11) 0.0264(3) Uani 1 1 d . . . . .
O004 O 0.85538(17) 0.48407(9) 0.40474(10) 0.0236(3) Uani 1 1 d . . . . .
O005 O 0.96499(18) 0.63503(10) 0.33010(12) 0.0273(4) Uani 1 1 d . . . . .
O006 O 1.0310(2) 0.40483(11) 0.41588(13) 0.0364(4) Uani 1 1 d . . . . .
O007 O 0.55785(19) 0.57821(11) 0.16990(11) 0.0301(4) Uani 1 1 d . . . . .
O008 O 0.6235(2) 0.67916(10) 0.24269(12) 0.0312(4) Uani 1 1 d . . . . .
O009 O 0.8769(2) 0.56399(12) 0.02965(13) 0.0380(5) Uani 1 1 d . . . . .
N00A N 0.4143(2) 0.40618(12) 0.20041(13) 0.0260(4) Uani 1 1 d . . . . .
O00B O 0.86603(19) 0.61837(10) 0.15205(11) 0.0278(4) Uani 1 1 d . . . . .
O00C O 0.8150(2) 0.49879(10) 0.13604(11) 0.0299(4) Uani 1 1 d . . . . .
N00D N 0.7468(2) 0.64698(10) 0.40738(12) 0.0202(4) Uani 1 1 d . . . . .
N00E N 0.9552(2) 0.44989(11) 0.37429(13) 0.0217(4) Uani 1 1 d . . . . .
O00F O 0.4165(2) 0.67523(13) 0.17073(18) 0.0544(7) Uani 1 1 d . . . . .
N00G N 0.5295(2) 0.64509(13) 0.19356(14) 0.0307(5) Uani 1 1 d . . . . .
C00H C 0.3290(2) 0.48138(14) 0.36399(15) 0.0243(5) Uani 1 1 d . . . . .
H00H H 0.263823 0.442728 0.344118 0.029 Uiso 1 1 calc R U . . .
N2 N 0.8535(2) 0.56025(11) 0.10326(13) 0.0252(4) Uani 1 1 d . . . . .
C00J C 0.6320(2) 0.64367(12) 0.44848(14) 0.0204(4) Uani 1 1 d . . . . .
N3 N 0.5470(2) 0.54524(10) 0.35220(12) 0.0190(4) Uani 1 1 d . . . . .
N1 N 1.0702(2) 0.74228(13) 0.38043(16) 0.0351(5) Uani 1 1 d . . . . .
C00M C 0.5023(3) 0.44323(12) 0.25634(15) 0.0209(4) Uani 1 1 d . . . . .
C00N C 0.4883(3) 0.68133(14) 0.56040(16) 0.0303(5) Uani 1 1 d . . . . .
H00N H 0.476346 0.712066 0.608260 0.036 Uiso 1 1 calc R U . . .
C00O C 0.3866(3) 0.63139(14) 0.53166(16) 0.0292(5) Uani 1 1 d . . . . .
H00O H 0.303807 0.627924 0.559007 0.035 Uiso 1 1 calc R U . . .
C00P C 0.6140(3) 0.68894(13) 0.52009(15) 0.0243(5) Uani 1 1 d . . . . .
C00Q C 0.4522(2) 0.49226(12) 0.32562(14) 0.0204(4) Uani 1 1 d . . . . .
C00R C 0.8484(2) 0.69597(12) 0.43423(14) 0.0214(4) Uani 1 1 d . . . . .
C00S C 0.3037(3) 0.52738(14) 0.43075(15) 0.0258(5) Uani 1 1 d . . . . .
H00S H 0.220036 0.521294 0.456801 0.031 Uiso 1 1 calc R U . . .
C00T C 0.4024(2) 0.58338(13) 0.46010(14) 0.0225(4) Uani 1 1 d . . . . .
C00U C 0.5238(2) 0.58991(12) 0.41861(14) 0.0205(4) Uani 1 1 d . . . . .
C00V C 0.7247(3) 0.73834(14) 0.54813(16) 0.0279(5) Uani 1 1 d . . . . .
H00V H 0.718667 0.769483 0.596471 0.033 Uiso 1 1 calc R U . . .
C00W C 0.2606(3) 0.41699(16) 0.18466(17) 0.0309(5) Uani 1 1 d D . . . .
H00A H 0.230075 0.419318 0.123177 0.037 Uiso 0.422(8) 1 calc R U P A 1
H00B H 0.232649 0.465077 0.210973 0.037 Uiso 0.422(8) 1 calc R U P A 1
H00C H 0.217859 0.401796 0.235910 0.037 Uiso 0.578(8) 1 calc R U P A 2
H00D H 0.222633 0.382792 0.138022 0.037 Uiso 0.578(8) 1 calc R U P A 2
C00X C 0.9684(2) 0.69047(13) 0.37963(15) 0.0238(4) Uani 1 1 d . . . . .
C00Y C 0.8416(3) 0.74196(13) 0.50625(15) 0.0256(5) Uani 1 1 d . . . . .
H00Y H 0.917036 0.775057 0.525509 0.031 Uiso 1 1 calc R U . . .
C00Z C 1.0764(3) 0.81901(17) 0.4214(2) 0.0414(7) Uani 1 1 d . . . . .
H00E H 1.107004 0.857201 0.381435 0.050 Uiso 1 1 calc R U . . .
H00F H 0.981097 0.833440 0.433977 0.050 Uiso 1 1 calc R U . . .
C010 C 0.4746(3) 0.35849(17) 0.13720(19) 0.0376(6) Uani 1 1 d . . . . .
H01A H 0.414478 0.313008 0.124503 0.045 Uiso 1 1 calc R U . . .
H01B H 0.568793 0.340501 0.161067 0.045 Uiso 1 1 calc R U . . .
C011 C 1.1736(4) 0.8213(2) 0.5007(3) 0.0613(11) Uani 1 1 d . . . . .
H01C H 1.268610 0.808297 0.488538 0.092 Uiso 1 1 calc R U . . .
H01D H 1.142745 0.784342 0.541071 0.092 Uiso 1 1 calc R U . . .
H01E H 1.173554 0.872756 0.525079 0.092 Uiso 1 1 calc R U . . .
C012 C 1.1794(3) 0.72839(17) 0.3235(2) 0.0419(7) Uani 1 1 d . . . . .
H01F H 1.193611 0.672662 0.317820 0.050 Uiso 1 1 calc R U . . .
H01G H 1.269244 0.751107 0.348510 0.050 Uiso 1 1 calc R U . . .
C013 C 1.1381(4) 0.7625(2) 0.2377(3) 0.0558(9) Uani 1 1 d . . . . .
H01H H 1.212002 0.752564 0.201344 0.084 Uiso 1 1 calc R U . . .
H01I H 1.125534 0.817838 0.243212 0.084 Uiso 1 1 calc R U . . .
H01J H 1.049962 0.739484 0.212560 0.084 Uiso 1 1 calc R U . . .
C014 C 0.4871(4) 0.4016(2) 0.0565(2) 0.0507(9) Uani 1 1 d . . . . .
H01K H 0.522021 0.367166 0.015061 0.076 Uiso 1 1 calc R U . . .
H01L H 0.552645 0.444286 0.068044 0.076 Uiso 1 1 calc R U . . .
H01M H 0.394731 0.421335 0.033935 0.076 Uiso 1 1 calc R U . . .
C016 C 0.1939(8) 0.3477(4) 0.2245(4) 0.0387(19) Uani 0.422(8) 1 d D . P A 1
H01N H 0.213756 0.301206 0.193640 0.058 Uiso 0.422(8) 1 calc DR U P A 1
H01O H 0.092073 0.355085 0.221346 0.058 Uiso 0.422(8) 1 calc DR U P A 1
H01P H 0.233288 0.342749 0.283781 0.058 Uiso 0.422(8) 1 calc DR U P A 1
C0 C 0.2177(5) 0.4992(3) 0.1618(3) 0.0371(13) Uani 0.578(8) 1 d D . P A 2
H0A H 0.117319 0.500806 0.141631 0.057(19) Uiso 0.578(8) 1 calc DR . P A 2
H0B H 0.271727 0.517639 0.117180 0.07(2) Uiso 0.578(8) 1 calc DR . P A 2
H0C H 0.236682 0.531735 0.211866 0.07(2) Uiso 0.578(8) 1 calc DR . P A 2

loop_
_atom_site_aniso_label
_atom_site_aniso_U_11
_atom_site_aniso_U_22
_atom_site_aniso_U_33
_atom_site_aniso_U_23
_atom_site_aniso_U_13
_atom_site_aniso_U_12
Sm01 0.01682(7) 0.01918(7) 0.01702(7) 0.00104(3) 0.00196(4) 0.00113(4)
O002 0.0186(8) 0.0233(8) 0.0251(8) -0.0018(6) 0.0024(6) -0.0003(6)
O003 0.0251(8) 0.0296(8) 0.0253(8) 0.0034(7) 0.0062(7) 0.0059(7)
O004 0.0221(8) 0.0278(8) 0.0211(8) 0.0026(6) 0.0038(6) 0.0019(6)
O005 0.0248(8) 0.0256(8) 0.0321(9) -0.0046(7) 0.0053(7) -0.0045(7)
O006 0.0335(10) 0.0351(10) 0.0383(11) 0.0100(8) -0.0050(8) 0.0106(8)
O007 0.0266(9) 0.0381(9) 0.0246(9) 0.0056(7) -0.0008(7) 0.0013(8)
O008 0.0343(10) 0.0288(9) 0.0307(9) 0.0045(7) 0.0047(8) 0.0076(7)
O009 0.0411(12) 0.0535(13) 0.0212(9) 0.0038(8) 0.0109(8) 0.0035(9)
N00A 0.0220(10) 0.0302(10) 0.0252(10) -0.0072(8) 0.0011(8) 0.0004(8)
O00B 0.0310(9) 0.0281(8) 0.0250(8) 0.0023(7) 0.0068(7) 0.0000(7)
O00C 0.0370(10) 0.0280(8) 0.0259(9) -0.0006(7) 0.0088(7) 0.0001(7)
N00D 0.0210(9) 0.0190(8) 0.0203(9) 0.0027(7) 0.0010(7) 0.0011(7)
N00E 0.0181(9) 0.0224(9) 0.0240(10) 0.0010(7) -0.0007(7) -0.0011(7)
O00F 0.0276(10) 0.0473(13) 0.0863(18) 0.0311(13) -0.0018(11) 0.0097(9)
N00G 0.0233(10) 0.0382(12) 0.0308(11) 0.0169(9) 0.0044(8) 0.0044(9)
C00H 0.0221(11) 0.0294(11) 0.0215(11) 0.0004(9) 0.0026(8) -0.0040(9)
N2 0.0213(10) 0.0349(11) 0.0198(10) 0.0030(7) 0.0044(8) 0.0046(7)
C00J 0.0239(11) 0.0179(9) 0.0193(10) 0.0024(8) 0.0020(8) 0.0000(8)
N3 0.0216(9) 0.0204(8) 0.0150(8) 0.0004(7) 0.0019(7) 0.0002(7)
N1 0.0257(11) 0.0331(11) 0.0471(14) -0.0077(10) 0.0073(10) -0.0068(9)
C00M 0.0208(11) 0.0220(10) 0.0196(10) -0.0004(7) 0.0015(8) 0.0001(8)
C00N 0.0399(14) 0.0267(11) 0.0260(12) -0.0053(9) 0.0116(10) -0.0032(10)
C00O 0.0339(13) 0.0297(12) 0.0259(12) -0.0029(9) 0.0121(10) -0.0019(10)
C00P 0.0321(12) 0.0193(10) 0.0219(11) 0.0005(8) 0.0042(9) 0.0000(9)
C00Q 0.0209(10) 0.0220(10) 0.0180(10) 0.0005(8) 0.0010(8) 0.0008(8)
C00R 0.0237(11) 0.0181(9) 0.0221(10) 0.0036(8) 0.0006(8) 0.0012(8)
C00S 0.0241(11) 0.0323(12) 0.0218(11) 0.0014(9) 0.0063(9) -0.0027(9)
C00T 0.0242(11) 0.0246(10) 0.0194(10) 0.0011(8) 0.0055(8) 0.0004(9)
C00U 0.0246(11) 0.0197(10) 0.0174(10) 0.0014(8) 0.0029(8) 0.0004(8)
C00V 0.0375(13) 0.0217(10) 0.0243(11) -0.0033(9) 0.0026(10) -0.0022(9)
C00W 0.0199(11) 0.0410(14) 0.0314(13) -0.0098(11) 0.0013(9) -0.0025(10)
C00X 0.0214(11) 0.0225(10) 0.0264(11) 0.0011(8) -0.0016(9) -0.0006(8)
C00Y 0.0295(12) 0.0214(10) 0.0250(11) -0.0015(8) -0.0011(9) -0.0026(9)
C00Z 0.0335(14) 0.0313(13) 0.0602(19) -0.0073(13) 0.0085(13) -0.0073(11)
C010 0.0275(13) 0.0437(15) 0.0414(15) -0.0241(12) 0.0029(11) -0.0007(11)
C011 0.0324(16) 0.070(2) 0.080(3) -0.039(2) -0.0003(17) -0.0115(16)
C012 0.0263(13) 0.0389(15) 0.063(2) -0.0149(14) 0.0178(13) -0.0104(11)
C013 0.061(2) 0.0418(17) 0.072(2) 0.0045(16) 0.0391(19) -0.0019(15)
C014 0.0360(16) 0.082(3) 0.0353(16) -0.0213(16) 0.0100(13) -0.0010(16)
C016 0.031(3) 0.043(4) 0.043(4) -0.019(3) 0.007(3) -0.013(3)
C0 0.024(2) 0.056(3) 0.030(2) -0.003(2) -0.0006(17) 0.008(2)

loop_
_atom_type_symbol
_atom_type_description
_atom_type_scat_dispersion_real
_atom_type_scat_dispersion_imag
_atom_type_scat_source
C C 0.0013 0.0009 'International Tables Vol C Tables 4.2.6.8 and 6.1.1.4'
H H 0.0000 0.0000 'International Tables Vol C Tables 4.2.6.8 and 6.1.1.4'
N N 0.0030 0.0020 'International Tables Vol C Tables 4.2.6.8 and 6.1.1.4'
O O 0.0058 0.0036 'International Tables Vol C Tables 4.2.6.8 and 6.1.1.4'
Sm Sm -0.3717 2.2962 'International Tables Vol C Tables 4.2.6.8 and 6.1.1.4'

loop_
_geom_angle_atom_site_label_1
_geom_angle_atom_site_label_2
_geom_angle_atom_site_label_3
_geom_angle
_geom_angle_site_symmetry_1
_geom_angle_site_symmetry_3
_geom_angle_publ_flag
O002 Sm01 O003 82.37(6) . . ?
O002 Sm01 O004 77.67(6) . . ?
O002 Sm01 O007 69.90(6) . . ?
O002 Sm01 O008 113.71(6) . . ?
O002 Sm01 O00B 119.98(6) . . ?
O002 Sm01 O00C 71.83(6) . . ?
O002 Sm01 N00D 120.41(6) . . ?
O002 Sm01 N00E 78.78(5) . . ?
O002 Sm01 N00G 90.17(6) . . ?
O002 Sm01 N3 61.91(6) . . ?
O003 Sm01 O008 162.63(6) . . ?
O003 Sm01 O00C 69.95(6) . . ?
O003 Sm01 N00D 113.42(6) . . ?
O003 Sm01 N00E 25.61(6) . . ?
O003 Sm01 N00G 161.37(6) . . ?
O003 Sm01 N3 122.78(6) . . ?
O004 Sm01 O003 51.14(5) . . ?
O004 Sm01 O007 142.51(6) . . ?
O004 Sm01 O008 135.99(6) . . ?
O004 Sm01 O00B 138.86(6) . . ?
O004 Sm01 O00C 116.14(6) . . ?
O004 Sm01 N00D 72.47(5) . . ?
O004 Sm01 N00E 25.53(6) . . ?
O004 Sm01 N00G 143.53(6) . . ?
O004 Sm01 N3 77.19(6) . . ?
O005 Sm01 O002 155.24(6) . . ?
O005 Sm01 O003 75.66(6) . . ?
O005 Sm01 O004 79.70(6) . . ?
O005 Sm01 O007 134.72(6) . . ?
O005 Sm01 O008 89.64(6) . . ?
O005 Sm01 O00B 72.68(6) . . ?
O005 Sm01 O00C 110.11(6) . . ?
O005 Sm01 N00D 60.70(6) . . ?
O005 Sm01 N00E 76.48(6) . . ?
O005 Sm01 N00G 114.16(7) . . ?
O005 Sm01 N3 122.07(6) . . ?
O007 Sm01 O003 137.56(6) . . ?
O007 Sm01 O008 50.51(6) . . ?
O007 Sm01 O00C 71.16(6) . . ?
O007 Sm01 N00D 108.28(6) . . ?
O007 Sm01 N00E 147.94(6) . . ?
O007 Sm01 N00G 25.35(7) . . ?
O007 Sm01 N3 71.32(6) . . ?
O008 Sm01 N00D 65.20(6) . . ?
O008 Sm01 N00E 158.15(6) . . ?
O008 Sm01 N00G 25.56(6) . . ?
O008 Sm01 N3 72.85(6) . . ?
O00B Sm01 O003 92.11(6) . . ?
O00B Sm01 O007 75.91(6) . . ?
O00B Sm01 O008 74.42(6) . . ?
O00B Sm01 O00C 50.76(6) . . ?
O00B Sm01 N00D 116.47(6) . . ?
O00B Sm01 N00E 116.06(6) . . ?
O00B Sm01 N00G 76.83(6) . . ?
O00B Sm01 N3 143.67(6) . . ?
O00C Sm01 O008 107.66(6) . . ?
O00C Sm01 N00D 167.22(6) . . ?
O00C Sm01 N00E 93.08(6) . . ?
O00C Sm01 N00G 91.52(6) . . ?
O00C Sm01 N3 127.79(6) . . ?
N00D Sm01 N00E 93.12(6) . . ?
N00D Sm01 N00G 85.08(6) . . ?
N00E Sm01 N00G 166.03(6) . . ?
N3 Sm01 N00D 61.82(6) . . ?
N3 Sm01 N00E 100.11(6) . . ?
N3 Sm01 N00G 66.84(6) . . ?
C00M O002 Sm01 118.25(13) . . ?
N00E O003 Sm01 95.80(13) . . ?
N00E O004 Sm01 96.94(13) . . ?
C00X O005 Sm01 129.20(16) . . ?
N00G O007 Sm01 96.70(14) . . ?
N00G O008 Sm01 94.02(14) . . ?
C00M N00A C00W 126.7(2) . . ?
C00M N00A C010 117.8(2) . . ?
C010 N00A C00W 114.7(2) . . ?
N2 O00B Sm01 97.08(13) . . ?
N2 O00C Sm01 95.86(14) . . ?
C00J N00D Sm01 120.52(14) . . ?
C00R N00D Sm01 120.71(15) . . ?
C00R N00D C00J 118.8(2) . . ?
O003 N00E Sm01 58.60(11) . . ?
O004 N00E Sm01 57.53(10) . . ?
O004 N00E O003 116.12(18) . . ?
O006 N00E Sm01 179.22(18) . . ?
O006 N00E O003 122.1(2) . . ?
O006 N00E O004 121.8(2) . . ?
O007 N00G Sm01 57.95(11) . . ?
O007 N00G O008 117.0(2) . . ?
O008 N00G Sm01 60.42(11) . . ?
O00F N00G Sm01 168.08(18) . . ?
O00F N00G O007 121.5(2) . . ?
O00F N00G O008 121.5(3) . . ?
C00Q C00H H00H 120.4 . . ?
C00S C00H H00H 120.4 . . ?
C00S C00H C00Q 119.2(2) . . ?
O009 N2 Sm01 174.38(18) . . ?
O009 N2 O00B 121.8(2) . . ?
O009 N2 O00C 122.3(2) . . ?
O00B N2 Sm01 57.43(11) . . ?
O00C N2 Sm01 58.77(12) . . ?
O00C N2 O00B 115.9(2) . . ?
N00D C00J C00P 123.4(2) . . ?
N00D C00J C00U 117.8(2) . . ?
C00P C00J C00U 118.8(2) . . ?
C00Q N3 Sm01 118.61(15) . . ?
C00Q N3 C00U 118.9(2) . . ?
C00U N3 Sm01 122.50(15) . . ?
C00X N1 C00Z 127.6(2) . . ?
C00X N1 C012 116.8(2) . . ?
C012 N1 C00Z 114.8(2) . . ?
O002 C00M N00A 122.2(2) . . ?
O002 C00M C00Q 115.5(2) . . ?
N00A C00M C00Q 122.3(2) . . ?
C00O C00N H00N 119.3 . . ?
C00O C00N C00P 121.3(2) . . ?
C00P C00N H00N 119.3 . . ?
C00N C00O H00O 119.7 . . ?
C00N C00O C00T 120.7(2) . . ?
C00T C00O H00O 119.7 . . ?
C00J C00P C00N 119.6(2) . . ?
C00V C00P C00J 116.4(2) . . ?
C00V C00P C00N 124.0(2) . . ?
C00H C00Q C00M 126.3(2) . . ?
N3 C00Q C00H 122.2(2) . . ?
N3 C00Q C00M 111.3(2) . . ?
N00D C00R C00X 110.45(19) . . ?
N00D C00R C00Y 121.9(2) . . ?
C00Y C00R C00X 127.5(2) . . ?
C00H C00S H00S 120.2 . . ?
C00H C00S C00T 119.6(2) . . ?
C00T C00S H00S 120.2 . . ?
C00S C00T C00O 122.9(2) . . ?
C00S C00T C00U 117.6(2) . . ?
C00U C00T C00O 119.5(2) . . ?
N3 C00U C00J 117.3(2) . . ?
N3 C00U C00T 122.6(2) . . ?
C00T C00U C00J 120.1(2) . . ?
C00P C00V H00V 119.8 . . ?
C00Y C00V C00P 120.4(2) . . ?
C00Y C00V H00V 119.8 . . ?
N00A C00W H00A 110.4 . . ?
N00A C00W H00B 110.4 . . ?
N00A C00W H00C 108.9 . . ?
N00A C00W H00D 108.9 . . ?
N00A C00W C016 106.4(3) . . ?
N00A C00W C0 113.4(3) . . ?
H00A C00W H00B 108.6 . . ?
H00C C00W H00D 107.7 . . ?
C016 C00W H00A 110.4 . . ?
C016 C00W H00B 110.4 . . ?
C0 C00W H00C 108.9 . . ?
C0 C00W H00D 108.9 . . ?
O005 C00X N1 120.1(2) . . ?
O005 C00X C00R 116.3(2) . . ?
N1 C00X C00R 123.5(2) . . ?
C00R C00Y H00Y 120.4 . . ?
C00V C00Y C00R 119.1(2) . . ?
C00V C00Y H00Y 120.4 . . ?
N1 C00Z H00E 109.0 . . ?
N1 C00Z H00F 109.0 . . ?
H00E C00Z H00F 107.8 . . ?
C011 C00Z N1 112.8(3) . . ?
C011 C00Z H00E 109.0 . . ?
C011 C00Z H00F 109.0 . . ?
N00A C010 H01A 109.2 . . ?
N00A C010 H01B 109.2 . . ?
N00A C010 C014 112.0(3) . . ?
H01A C010 H01B 107.9 . . ?
C014 C010 H01A 109.2 . . ?
C014 C010 H01B 109.2 . . ?
C00Z C011 H01C 109.5 . . ?
C00Z C011 H01D 109.5 . . ?
C00Z C011 H01E 109.5 . . ?
H01C C011 H01D 109.5 . . ?
H01C C011 H01E 109.5 . . ?
H01D C011 H01E 109.5 . . ?
N1 C012 H01F 109.4 . . ?
N1 C012 H01G 109.4 . . ?
N1 C012 C013 111.1(3) . . ?
H01F C012 H01G 108.0 . . ?
C013 C012 H01F 109.4 . . ?
C013 C012 H01G 109.4 . . ?
C012 C013 H01H 109.5 . . ?
C012 C013 H01I 109.5 . . ?
C012 C013 H01J 109.5 . . ?
H01H C013 H01I 109.5 . . ?
H01H C013 H01J 109.5 . . ?
H01I C013 H01J 109.5 . . ?
C010 C014 H01K 109.5 . . ?
C010 C014 H01L 109.5 . . ?
C010 C014 H01M 109.5 . . ?
H01K C014 H01L 109.5 . . ?
H01K C014 H01M 109.5 . . ?
H01L C014 H01M 109.5 . . ?
C00W C016 H01N 109.5 . . ?
C00W C016 H01O 109.5 . . ?
C00W C016 H01P 109.5 . . ?
H01N C016 H01O 109.5 . . ?
H01N C016 H01P 109.5 . . ?
H01O C016 H01P 109.5 . . ?
C00W C0 H0A 109.5 . . ?
C00W C0 H0B 109.5 . . ?
C00W C0 H0C 109.5 . . ?
H0A C0 H0B 109.5 . . ?
H0A C0 H0C 109.5 . . ?
H0B C0 H0C 109.5 . . ?

loop_
_geom_bond_atom_site_label_1
_geom_bond_atom_site_label_2
_geom_bond_distance
_geom_bond_site_symmetry_2
_geom_bond_publ_flag
Sm01 O002 2.4521(16) . ?
Sm01 O003 2.5105(17) . ?
Sm01 O004 2.4870(16) . ?
Sm01 O005 2.3905(17) . ?
Sm01 O007 2.5104(18) . ?
Sm01 O008 2.5644(18) . ?
Sm01 O00B 2.5003(17) . ?
Sm01 O00C 2.5307(18) . ?
Sm01 N00D 2.6444(19) . ?
Sm01 N00E 2.926(2) . ?
Sm01 N00G 2.942(2) . ?
Sm01 N3 2.587(2) . ?
O002 C00M 1.255(3) . ?
O003 N00E 1.271(3) . ?
O004 N00E 1.271(3) . ?
O005 C00X 1.248(3) . ?
O006 N00E 1.216(3) . ?
O007 N00G 1.268(3) . ?
O008 N00G 1.272(3) . ?
O009 N2 1.220(3) . ?
N00A C00M 1.324(3) . ?
N00A C00W 1.479(3) . ?
N00A C010 1.475(3) . ?
O00B N2 1.277(3) . ?
O00C N2 1.268(3) . ?
N00D C00J 1.344(3) . ?
N00D C00R 1.331(3) . ?
O00F N00G 1.222(3) . ?
C00H H00H 0.9500 . ?
C00H C00Q 1.403(3) . ?
C00H C00S 1.376(3) . ?
C00J C00P 1.415(3) . ?
C00J C00U 1.440(3) . ?
N3 C00Q 1.333(3) . ?
N3 C00U 1.353(3) . ?
N1 C00X 1.330(3) . ?
N1 C00Z 1.491(4) . ?
N1 C012 1.480(4) . ?
C00M C00Q 1.518(3) . ?
C00N H00N 0.9500 . ?
C00N C00O 1.349(4) . ?
C00N C00P 1.435(4) . ?
C00O H00O 0.9500 . ?
C00O C00T 1.437(3) . ?
C00P C00V 1.402(3) . ?
C00R C00X 1.522(3) . ?
C00R C00Y 1.408(3) . ?
C00S H00S 0.9500 . ?
C00S C00T 1.405(3) . ?
C00T C00U 1.407(3) . ?
C00V H00V 0.9500 . ?
C00V C00Y 1.369(4) . ?
C00W H00A 0.9900 . ?
C00W H00B 0.9900 . ?
C00W H00C 0.9900 . ?
C00W H00D 0.9900 . ?
C00W C016 1.540(7) . ?
C00W C0 1.527(6) . ?
C00Y H00Y 0.9500 . ?
C00Z H00E 0.9900 . ?
C00Z H00F 0.9900 . ?
C00Z C011 1.482(5) . ?
C010 H01A 0.9900 . ?
C010 H01B 0.9900 . ?
C010 C014 1.506(5) . ?
C011 H01C 0.9800 . ?
C011 H01D 0.9800 . ?
C011 H01E 0.9800 . ?
C012 H01F 0.9900 . ?
C012 H01G 0.9900 . ?
C012 C013 1.503(5) . ?
C013 H01H 0.9800 . ?
C013 H01I 0.9800 . ?
C013 H01J 0.9800 . ?
C014 H01K 0.9800 . ?
C014 H01L 0.9800 . ?
C014 H01M 0.9800 . ?
C016 H01N 0.9800 . ?
C016 H01O 0.9800 . ?
C016 H01P 0.9800 . ?
C0 H0A 0.9800 . ?
C0 H0B 0.9800 . ?
C0 H0C 0.9800 . ?

loop_
_geom_torsion_atom_site_label_1
_geom_torsion_atom_site_label_2
_geom_torsion_atom_site_label_3
_geom_torsion_atom_site_label_4
_geom_torsion
_geom_torsion_site_symmetry_1
_geom_torsion_site_symmetry_2
_geom_torsion_site_symmetry_3
_geom_torsion_site_symmetry_4
_geom_torsion_publ_flag
Sm01 O002 C00M N00A 135.96(19) . . . . ?
Sm01 O002 C00M C00Q -44.9(2) . . . . ?
Sm01 O003 N00E O004 -0.60(19) . . . . ?
Sm01 O003 N00E O006 179.54(19) . . . . ?
Sm01 O004 N00E O003 0.60(19) . . . . ?
Sm01 O004 N00E O006 -179.54(19) . . . . ?
Sm01 O005 C00X N1 -156.38(18) . . . . ?
Sm01 O005 C00X C00R 21.1(3) . . . . ?
Sm01 O007 N00G O008 13.5(2) . . . . ?
Sm01 O007 N00G O00F -166.0(2) . . . . ?
Sm01 O008 N00G O007 -13.1(2) . . . . ?
Sm01 O008 N00G O00F 166.3(2) . . . . ?
Sm01 O00B N2 O009 173.4(2) . . . . ?
Sm01 O00B N2 O00C -6.5(2) . . . . ?
Sm01 O00C N2 O009 -173.5(2) . . . . ?
Sm01 O00C N2 O00B 6.4(2) . . . . ?
Sm01 N00D C00J C00P 179.07(16) . . . . ?
Sm01 N00D C00J C00U 0.4(3) . . . . ?
Sm01 N00D C00R C00X -0.3(2) . . . . ?
Sm01 N00D C00R C00Y -177.43(16) . . . . ?
Sm01 N3 C00Q C00H 179.64(17) . . . . ?
Sm01 N3 C00Q C00M 4.7(2) . . . . ?
Sm01 N3 C00U C00J -2.7(3) . . . . ?
Sm01 N3 C00U C00T 179.68(16) . . . . ?
O002 C00M C00Q C00H -149.7(2) . . . . ?
O002 C00M C00Q N3 24.9(3) . . . . ?
N00A C00M C00Q C00H 29.4(3) . . . . ?
N00A C00M C00Q N3 -155.9(2) . . . . ?
N00D C00J C00P C00N -179.6(2) . . . . ?
N00D C00J C00P C00V -0.8(3) . . . . ?
N00D C00J C00U N3 1.4(3) . . . . ?
N00D C00J C00U C00T 179.1(2) . . . . ?
N00D C00R C00X O005 -11.4(3) . . . . ?
N00D C00R C00X N1 166.0(2) . . . . ?
N00D C00R C00Y C00V -2.5(3) . . . . ?
C00H C00S C00T C00O -177.3(2) . . . . ?
C00H C00S C00T C00U 0.4(3) . . . . ?
C00J N00D C00R C00X 179.74(18) . . . . ?
C00J N00D C00R C00Y 2.6(3) . . . . ?
C00J C00P C00V C00Y 0.9(3) . . . . ?
C00M N00A C00W C016 -105.3(4) . . . . ?
C00M N00A C00W C0 56.7(4) . . . . ?
C00M N00A C010 C014 -93.3(3) . . . . ?
C00N C00O C00T C00S 176.2(2) . . . . ?
C00N C00O C00T C00U -1.4(4) . . . . ?
C00N C00P C00V C00Y 179.7(2) . . . . ?
C00O C00N C00P C00J 0.4(4) . . . . ?
C00O C00N C00P C00V -178.4(3) . . . . ?
C00O C00T C00U C00J 0.8(3) . . . . ?
C00O C00T C00U N3 178.3(2) . . . . ?
C00P C00J C00U N3 -177.3(2) . . . . ?
C00P C00J C00U C00T 0.4(3) . . . . ?
C00P C00N C00O C00T 0.8(4) . . . . ?
C00P C00V C00Y C00R 0.6(4) . . . . ?
C00Q C00H C00S C00T -1.0(4) . . . . ?
C00Q N3 C00U C00J 176.70(19) . . . . ?
C00Q N3 C00U C00T -0.9(3) . . . . ?
C00R N00D C00J C00P -1.0(3) . . . . ?
C00R N00D C00J C00U -179.62(19) . . . . ?
C00S C00H C00Q N3 0.8(3) . . . . ?
C00S C00H C00Q C00M 174.9(2) . . . . ?
C00S C00T C00U C00J -176.9(2) . . . . ?
C00S C00T C00U N3 0.6(3) . . . . ?
C00U C00J C00P C00N -1.0(3) . . . . ?
C00U C00J C00P C00V 177.8(2) . . . . ?
C00U N3 C00Q C00H 0.2(3) . . . . ?
C00U N3 C00Q C00M -174.74(19) . . . . ?
C00W N00A C00M O002 -168.3(2) . . . . ?
C00W N00A C00M C00Q 12.7(4) . . . . ?
C00W N00A C010 C014 76.9(3) . . . . ?
C00X N1 C00Z C011 104.2(4) . . . . ?
C00X N1 C012 C013 88.8(3) . . . . ?
C00X C00R C00Y C00V -179.1(2) . . . . ?
C00Y C00R C00X O005 165.5(2) . . . . ?
C00Y C00R C00X N1 -17.1(4) . . . . ?
C00Z N1 C00X O005 166.7(3) . . . . ?
C00Z N1 C00X C00R -10.6(4) . . . . ?
C00Z N1 C012 C013 -82.0(3) . . . . ?
C010 N00A C00M O002 0.7(4) . . . . ?
C010 N00A C00M C00Q -178.4(2) . . . . ?
C010 N00A C00W C016 85.5(4) . . . . ?
C010 N00A C00W C0 -112.5(3) . . . . ?
C012 N1 C00X O005 -2.8(4) . . . . ?
C012 N1 C00X C00R 179.9(2) . . . . ?
C012 N1 C00Z C011 -86.1(4) . . . . ?
